data_1573063
loop_
_publ_author_name
'Zhou, Dan-Dan'
'Hu, Chun-Li'
'Zhang, Xin-Wei'
'Mao, Jiang-Gao'
'Kong, Fang'

_publ_section_title
;
 Noncentrosymmetric tellurite halides created by a depolymerization
 strategy: toward strong SHG intensity and wide bandgap.
;
_journal_issue 47
_journal_name_full 'Chemical science'
_journal_page_first 19920
_journal_page_last 19927
_journal_paper_doi 10.1039/d4sc06403h
_journal_volume 15
_journal_year 2024
_chemical_absolute_configuration unk
_chemical_formula_moiety 'Ga2 O9 Te3, 0.5(Br), 0.5(Cl)'
_chemical_formula_sum 'Br0.5 Cl0.5 Ga2 O9 Te3'
_chemical_formula_weight 723.928
_space_group_crystal_system orthorhombic
_space_group_IT_number 29
_space_group_name_Hall 'P 2c -2ac'
_space_group_name_H-M_alt 'P c a 21'
_symmetry_Int_Tables_number 29
_audit_creation_date 2024-08-13
_audit_creation_method
;
Olex2 1.5
(compiled 2024.02.16 svn.r378c4104 for OlexSys, GUI svn.r6928)
;
_audit_update_record
;
2024-08-29 deposited with the CCDC.	2024-11-04 downloaded from the CCDC.
;
_cell_angle_alpha 90
_cell_angle_beta 90
_cell_angle_gamma 90
_cell_formula_units_Z 4
_cell_length_a 15.8664(14)
_cell_length_b 6.9672(6)
_cell_length_c 8.3796(7)
_cell_measurement_reflns_used 5414
_cell_measurement_temperature 292.15
_cell_measurement_theta_max 29.9680
_cell_measurement_theta_min 2.8630
_cell_volume 926.32(14)
_computing_molecular_graphics 'Olex2 1.5 (Dolomanov et al., 2009)'
_computing_publication_material 'Olex2 1.5 (Dolomanov et al., 2009)'
_computing_structure_refinement 'olex2.refine 1.5 (Bourhis et al., 2015)'
_computing_structure_solution 'olex2.solve 1.5 (Bourhis et al., 2015)'
_diffrn_ambient_temperature 292.15
_diffrn_measured_fraction_theta_full 1.0000
_diffrn_measured_fraction_theta_max 1.0000
_diffrn_measurement_device_type 'SuperNova, Dual, Cu at home/near, Atlas'
_diffrn_radiation_type 'Mo K\a'
_diffrn_radiation_wavelength 0.71073
_diffrn_reflns_av_R_equivalents 0.0545
_diffrn_reflns_av_unetI/netI 0.0481
_diffrn_reflns_Laue_measured_fraction_full 1.0000
_diffrn_reflns_Laue_measured_fraction_max 1.0000
_diffrn_reflns_limit_h_max 19
_diffrn_reflns_limit_h_min -22
_diffrn_reflns_limit_k_max 9
_diffrn_reflns_limit_k_min -9
_diffrn_reflns_limit_l_max 10
_diffrn_reflns_limit_l_min -10
_diffrn_reflns_number 10603
_diffrn_reflns_point_group_measured_fraction_full 0.9951
_diffrn_reflns_point_group_measured_fraction_max 0.9951
_diffrn_reflns_theta_full 25.0000
_diffrn_reflns_theta_max 25.00
_diffrn_reflns_theta_min 2.57
_exptl_absorpt_coefficient_mu 17.407
_exptl_crystal_colour 'clear light colourless'
_exptl_crystal_colour_lustre clear
_exptl_crystal_colour_modifier light
_exptl_crystal_colour_primary colourless
_exptl_crystal_density_diffrn 5.191
_exptl_crystal_description needle
_exptl_crystal_F_000 1262.083
_refine_diff_density_max 1.1512
_refine_diff_density_min -1.2071
_refine_diff_density_rms 0.2825
_refine_ls_abs_structure_details 'Hooft, R.W.W., Straver, L.H., Spek, A.L. (2010). J. Appl. Cryst., 43, 665-668.'
_refine_ls_abs_structure_Flack -0.01(2)
_refine_ls_d_res_high 0.8409
_refine_ls_d_res_low 7.9332
_refine_ls_goodness_of_fit_ref 1.0342
_refine_ls_hydrogen_treatment undef
_refine_ls_matrix_type full
_refine_ls_number_constraints 2
_refine_ls_number_parameters 137
_refine_ls_number_reflns 1614
_refine_ls_number_restraints 37
_refine_ls_restrained_S_all 1.0218
_refine_ls_R_factor_all 0.0282
_refine_ls_R_factor_gt 0.0273
_refine_ls_shift/su_max -0.0010
_refine_ls_shift/su_mean 0.0000
_refine_ls_structure_factor_coef Fsqd
_refine_ls_weighting_details 'w=1/[\s^2^(Fo^2^)+(0.0402P)^2^] where P=(Fo^2^+2Fc^2^)/3'
_refine_ls_weighting_scheme calc
_refine_ls_wR_factor_gt 0.0617
_refine_ls_wR_factor_ref 0.0627
_reflns_Friedel_coverage 0.989
_reflns_limit_h_max 18
_reflns_limit_h_min -18
_reflns_limit_k_max 8
_reflns_limit_k_min -8
_reflns_limit_l_max 9
_reflns_limit_l_min -9
_reflns_number_gt 1578
_reflns_number_total 1614
_reflns_threshold_expression I>=2u(I)
_cod_data_source_file d4sc06403h2.cif
_cod_data_source_block Ga2(OH)(TeO3)(Te2O5)BrCl
_cod_depositor_comments 'Adding full bibliography for 1573058--1573063.cif.'
_cod_original_sg_symbol_Hall ' P 2c -2ac'
_cod_database_code 1573063
_olex2_refinement_description
;
1. Twinned data refinement
 Scales: 0.98(3)
 0.02(3)
2. Shared sites
{Br1, Cl1}
3. Uiso/Uaniso restraints and constraints
Uanis(O1) \\sim Ueq, Uanis(O2) \\sim Ueq, Uanis(O3) \\sim Ueq, Uanis(O4) \\sim
Ueq, Uanis(O6) \\sim Ueq, Uanis(O8) \\sim Ueq: with sigma of 0.001 and sigma
for terminal atoms of 0.002
Uanis(Br1) = Uanis(Cl1)
4. Others
 Fixed Sof: Br1(0.5) Cl1(0.5)
;
_olex2_submission_special_instructions 'No special instructions were received'

loop_
_space_group_symop_id
_space_group_symop_operation_xyz
1 x,y,z
2 -x,-y,z+1/2
3 -x+1/2,y,z+1/2
4 x+1/2,-y,z

loop_
_atom_site_label
_atom_site_type_symbol
_atom_site_fract_x
_atom_site_fract_y
_atom_site_fract_z
_atom_site_U_iso_or_equiv
_atom_site_adp_type
_atom_site_occupancy
_atom_site_refinement_flags_posn
_atom_site_refinement_flags_adp
_atom_site_refinement_flags_occupancy
Te3 Te 0.87240(3) 0.66588(7) 0.26381(2) 0.00715(14) Uani 1.000000 . . .
Te2 Te 0.77948(3) 0.20941(8) 0.36916(2) 0.00997(15) Uani 1.000000 . . .
Te1 Te 0.45992(3) 0.10813(7) 0.75474(2) 0.00799(14) Uani 1.000000 . . .
Ga2 Ga 0.94358(7) 0.34314(15) 0.57483(5) 0.0073(3) Uani 1.000000 . . .
Ga1 Ga 0.56223(7) 0.34077(16) 0.44151(5) 0.0071(2) Uani 1.000000 . . .
Br1 Br 0.76195(12) 0.8234(2) 0.53004(4) 0.0271(4) Uani 0.500000 . . P
Cl1 Cl 0.76195(12) 0.8234(2) 0.53004(4) 0.0271(4) Uani 0.500000 . . P
O9 O 0.5864(3) 0.5126(8) 0.2576(6) 0.0094(11) Uani 1.000000 . . .
O1 O 0.4792(4) -0.1673(8) 0.7552(6) 0.0078(11) Uani 1.000000 . U .
O8 O 0.9359(4) 0.5630(10) 0.0914(6) 0.0078(14) Uani 1.000000 . U .
O7 O 0.9428(4) 0.5640(10) 0.4256(6) 0.0103(15) Uani 1.000000 . . .
O4 O 0.8274(4) 0.2750(10) 0.5647(6) 0.0122(15) Uani 1.000000 . U .
O6 O 0.7920(4) 0.4646(9) 0.2719(6) 0.0147(13) Uani 1.000000 . U .
O2 O 0.5396(4) 0.1566(11) 0.9093(6) 0.0158(17) Uani 1.000000 . U .
O5 O 0.6729(4) 0.2474(11) 0.4427(6) 0.0195(17) Uani 1.000000 . . .
O3 O 0.5352(5) 0.1510(11) 0.5911(6) 0.0170(17) Uani 1.000000 . U .

loop_
_atom_site_aniso_label
_atom_site_aniso_U_11
_atom_site_aniso_U_22
_atom_site_aniso_U_33
_atom_site_aniso_U_12
_atom_site_aniso_U_13
_atom_site_aniso_U_23
Te3 0.0087(3) 0.0061(3) 0.0066(3) 0.0016(2) -0.0002(3) -0.0001(3)
Te2 0.0091(3) 0.0100(3) 0.0108(3) -0.0006(2) 0.0002(3) -0.0019(3)
Te1 0.0095(3) 0.0046(3) 0.0099(3) -0.0005(2) -0.0003(3) 0.0005(3)
Ga2 0.0100(6) 0.0061(6) 0.0057(5) -0.0003(4) -0.0006(4) -0.0002(4)
Ga1 0.0094(5) 0.0054(6) 0.0065(5) 0.0005(4) 0.0009(4) 0.0003(4)
Br1 0.0344(11) 0.0194(7) 0.0276(9) 0.0025(7) 0.0165(8) 0.0029(7)
Cl1 0.0344(11) 0.0194(7) 0.0276(9) 0.0025(7) 0.0165(8) 0.0029(7)
O9 0.009(3) 0.006(3) 0.013(3) -0.002(2) -0.003(3) -0.000(3)
O1 0.0098(18) 0.0067(17) 0.0068(18) 0.0000(9) -0.0004(9) -0.0009(9)
O8 0.0077(19) 0.008(2) 0.008(2) -0.0004(9) -0.0004(9) -0.0017(9)
O7 0.008(3) 0.006(3) 0.016(4) -0.003(3) -0.003(3) 0.003(3)
O4 0.0122(17) 0.0124(17) 0.0121(17) -0.0003(5) -0.0004(5) -0.0005(5)
O6 0.0154(15) 0.0139(15) 0.0148(16) -0.0006(5) 0.0001(5) 0.0001(5)
O2 0.018(2) 0.016(2) 0.014(2) 0.0000(9) -0.0027(9) -0.0025(9)
O5 0.010(4) 0.034(5) 0.015(3) 0.005(3) 0.006(3) 0.004(3)
O3 0.0178(19) 0.0167(19) 0.0165(19) 0.0000(5) 0.0006(5) 0.0004(5)

loop_
_atom_type_symbol
_atom_type_scat_dispersion_real
_atom_type_scat_dispersion_imag
_atom_type_scat_Cromer_Mann_a1
_atom_type_scat_Cromer_Mann_a2
_atom_type_scat_Cromer_Mann_a3
_atom_type_scat_Cromer_Mann_a4
_atom_type_scat_Cromer_Mann_b1
_atom_type_scat_Cromer_Mann_b2
_atom_type_scat_Cromer_Mann_b3
_atom_type_scat_Cromer_Mann_b4
_atom_type_scat_Cromer_Mann_c
_atom_type_scat_source
_atom_type_scat_dispersion_source
Br -0.38188 2.46625 17.17890 5.23580 5.63770 3.98510 2.17230 16.57960 0.26090 41.43280 2.95570 'International Tables Volume C Table 6.1.1.4 (pp. 500-502)' 'Brennan, Cowan, Rev. Sci. Instrum., 1992, 63, 850'
Cl 0.14908 0.15974 11.46040 7.19640 6.25560 1.64550 0.01040 1.16620 18.51940 47.77840 -9.55740 'International Tables Volume C Table 6.1.1.4 (pp. 500-502)' 'Brennan, Cowan, Rev. Sci. Instrum., 1992, 63, 850'
Ga 0.23696 1.61810 15.23540 6.70060 4.35910 2.96230 3.06690 0.24120 10.78050 61.41350 1.71890 'International Tables Volume C Table 6.1.1.4 (pp. 500-502)' 'Brennan, Cowan, Rev. Sci. Instrum., 1992, 63, 850'
O 0.01085 0.00610 3.04850 2.28680 1.54630 0.86700 13.27710 5.70110 0.32390 32.90890 0.25080 'International Tables Volume C Table 6.1.1.4 (pp. 500-502)' 'Brennan, Cowan, Rev. Sci. Instrum., 1992, 63, 850'
Te -0.49781 1.68298 19.96440 19.01380 6.14487 2.52390 4.81742 0.42088 28.52840 70.84030 4.35200 'International Tables Volume C Table 6.1.1.4 (pp. 500-502)' 'Brennan, Cowan, Rev. Sci. Instrum., 1992, 63, 850'

loop_
_geom_angle_atom_site_label_1
_geom_angle_atom_site_label_2
_geom_angle_atom_site_label_3
_geom_angle
_geom_angle_site_symmetry_1
_geom_angle_site_symmetry_3
_geom_angle_publ_flag
O7 Te3 O8 95.2(2) . . ?
O6 Te3 O8 96.0(3) . . ?
O6 Te3 O7 95.4(3) . . ?
O6 Te2 O4 95.8(3) . . ?
O5 Te2 O4 92.6(3) . . ?
O5 Te2 O6 95.9(3) . . ?
O2 Te1 O1 94.1(3) . . ?
O3 Te1 O1 93.4(3) . . ?
O3 Te1 O2 92.8(2) . . ?
O1 Ga2 O9 81.5(2) 4 3_655 ?
O8 Ga2 O9 89.0(2) 2_765 3_655 ?
O8 Ga2 O1 83.1(2) 2_765 4 ?
O7 Ga2 O9 91.3(2) . 3_655 ?
O7 Ga2 O1 160.3(2) . 4 ?
O7 Ga2 O8 78.4(2) . 2_765 ?
O4 Ga2 O9 87.2(2) . 3_655 ?
O4 Ga2 O1 98.8(2) . 4 ?
O4 Ga2 O8 175.4(3) . 2_765 ?
O4 Ga2 O7 99.1(3) . . ?
O2 Ga2 O9 172.0(3) 3_654 3_655 ?
O2 Ga2 O1 95.2(3) 3_654 4 ?
O2 Ga2 O8 97.9(3) 3_654 2_765 ?
O2 Ga2 O7 94.1(3) 3_654 . ?
O2 Ga2 O4 86.2(3) 3_654 . ?
O1 Ga1 O9 80.2(2) 2_654 . ?
O8 Ga1 O9 91.0(2) 3_655 . ?
O8 Ga1 O1 158.1(2) 3_655 2_654 ?
O7 Ga1 O9 86.1(2) 4_465 . ?
O7 Ga1 O1 81.0(2) 4_465 2_654 ?
O7 Ga1 O8 78.5(2) 4_465 3_655 ?
O5 Ga1 O9 91.8(2) . . ?
O5 Ga1 O1 95.7(3) . 2_654 ?
O5 Ga1 O8 104.6(3) . 3_655 ?
O5 Ga1 O7 176.3(2) . 4_465 ?
O3 Ga1 O9 171.3(3) . . ?
O3 Ga1 O1 91.1(2) . 2_654 ?
O3 Ga1 O8 97.5(3) . 3_655 ?
O3 Ga1 O7 93.5(3) . 4_465 ?
O3 Ga1 O5 88.1(3) . . ?
Ga1 O9 Ga2 101.1(2) . 3_654 ?
Ga2 O1 Te1 123.5(3) 4_455 . ?
Ga1 O1 Te1 121.7(3) 2_655 . ?
Ga1 O1 Ga2 96.9(2) 2_655 4_455 ?
Ga2 O8 Te3 115.5(3) 2_764 . ?
Ga1 O8 Te3 141.2(4) 3_654 . ?
Ga1 O8 Ga2 101.2(3) 3_654 2_764 ?
Ga2 O7 Te3 138.3(4) . . ?
Ga1 O7 Te3 118.6(3) 4_565 . ?
Ga1 O7 Ga2 102.0(3) 4_565 . ?
Ga2 O4 Te2 119.7(3) . . ?
Te2 O6 Te3 138.7(3) . . ?
Ga2 O2 Te1 136.7(4) 3_655 . ?
Ga1 O5 Te2 157.0(4) . . ?
Ga1 O3 Te1 139.6(4) . . ?

loop_
_geom_bond_atom_site_label_1
_geom_bond_atom_site_label_2
_geom_bond_distance
_geom_bond_site_symmetry_2
_geom_bond_publ_flag
Te3 O8 1.902(5) . ?
Te3 O7 1.894(5) . ?
Te3 O6 1.897(6) . ?
Te2 O4 1.863(5) . ?
Te2 O6 1.966(6) . ?
Te2 O5 1.819(7) . ?
Te1 O1 1.944(5) . ?
Te1 O2 1.841(6) . ?
Te1 O3 1.843(6) . ?
Ga2 O9 1.992(5) 3_655 ?
Ga2 O1 2.026(5) 4 ?
Ga2 O8 2.026(6) 2_765 ?
Ga2 O7 1.983(6) . ?
Ga2 O4 1.906(7) . ?
Ga2 O2 1.919(6) 3_654 ?
Ga1 O9 1.989(5) . ?
Ga1 O1 2.081(6) 2_654 ?
Ga1 O8 1.994(6) 3_655 ?
Ga1 O7 2.013(6) 4_465 ?
Ga1 O5 1.873(7) . ?
Ga1 O3 1.872(7) . ?

loop_
_restr_U_iso_atom_site_label
_restr_U_iso_weight_param
O1 0.0020
O8 0.0020
O4 0.0010
O6 0.0010
O2 0.0020
O3 0.0010

loop_
_twin_individual_id
_twin_individual_mass_fraction_refined
1 0.98(3)
2 0.02(3)
